data_7005113
loop_
_publ_author_name
'Baudron, St\'ephane A'
'Hosseini, Mir Wais'
'Kyritsakas, Nathalie'
'Kurmoo, Mohamedally'

_publ_section_title
;
 A stepwise approach to the formation of heterometallic discrete
 complexes and infinite architectures.
;
_journal_issue 11
_journal_name_full 'Dalton transactions (Cambridge, England : 2003)'
_journal_page_first 1129
_journal_page_last 1139
_journal_paper_doi 10.1039/b616841h
_journal_year 2007
_chemical_formula_moiety 'C24 H12 N4 S4 Zn, 2(C8 H20 N)'
_chemical_formula_sum 'C40 H52 N6 S4 Zn'
_chemical_formula_weight 810.49
_chemical_name_systematic
;
?
;
_space_group_IT_number 61
_symmetry_cell_setting orthorhombic
_symmetry_space_group_name_Hall '-P 2ac 2ab'
_symmetry_space_group_name_H-M 'P b c a'
_atom_sites_solution_hydrogens geom
_atom_sites_solution_primary direct
_atom_sites_solution_secondary difmap
_audit_creation_method SHELXL-97
_cell_angle_alpha 90.00
_cell_angle_beta 90.00
_cell_angle_gamma 90.00
_cell_formula_units_Z 8
_cell_length_a 17.2827(7)
_cell_length_b 18.2012(5)
_cell_length_c 25.7071(10)
_cell_measurement_reflns_used 3625
_cell_measurement_temperature 173(2)
_cell_measurement_theta_max 19.72
_cell_measurement_theta_min 2.24
_cell_volume 8086.6(5)
_computing_cell_refinement 'Bruker SMART'
_computing_data_collection 'Bruker SMART'
_computing_data_reduction 'Bruker SAINT'
_computing_molecular_graphics 'Bruker SHELXTL'
_computing_publication_material 'Bruker SHELXTL'
_computing_structure_refinement 'Bruker SHELXTL'
_computing_structure_solution 'Bruker SHELXTL'
_diffrn_ambient_temperature 173(2)
_diffrn_measured_fraction_theta_full 0.999
_diffrn_measured_fraction_theta_max 0.999
_diffrn_measurement_device_type 'CCD area detector'
_diffrn_measurement_method 'phi and omega scans'
_diffrn_radiation_monochromator graphite
_diffrn_radiation_source 'fine-focus sealed tube'
_diffrn_radiation_type MoK\a
_diffrn_radiation_wavelength 0.71073
_diffrn_reflns_av_R_equivalents 0.0886
_diffrn_reflns_av_sigmaI/netI 0.0903
_diffrn_reflns_limit_h_max 22
_diffrn_reflns_limit_h_min -22
_diffrn_reflns_limit_k_max 23
_diffrn_reflns_limit_k_min -23
_diffrn_reflns_limit_l_max 33
_diffrn_reflns_limit_l_min -31
_diffrn_reflns_number 44220
_diffrn_reflns_theta_full 27.46
_diffrn_reflns_theta_max 27.46
_diffrn_reflns_theta_min 1.58
_exptl_absorpt_coefficient_mu 0.851
_exptl_absorpt_correction_T_max 0.9507
_exptl_absorpt_correction_T_min 0.7844
_exptl_absorpt_correction_type multi-scan
_exptl_absorpt_process_details sadabs
_exptl_crystal_colour orange
_exptl_crystal_density_diffrn 1.331
_exptl_crystal_density_meas ?
_exptl_crystal_density_method .
_exptl_crystal_description rod
_exptl_crystal_F_000 3424
_exptl_crystal_size_max 0.30
_exptl_crystal_size_mid 0.08
_exptl_crystal_size_min 0.06
_refine_diff_density_max 1.142
_refine_diff_density_min -0.889
_refine_diff_density_rms 0.108
_refine_ls_extinction_method none
_refine_ls_goodness_of_fit_ref 1.046
_refine_ls_hydrogen_treatment riding
_refine_ls_matrix_type full
_refine_ls_number_parameters 455
_refine_ls_number_reflns 9260
_refine_ls_number_restraints 0
_refine_ls_restrained_S_all 1.046
_refine_ls_R_factor_all 0.1560
_refine_ls_R_factor_gt 0.0779
_refine_ls_shift/su_max 0.001
_refine_ls_shift/su_mean 0.000
_refine_ls_structure_factor_coef Fsqd
_refine_ls_weighting_details 'calc w=1/[\s^2^(Fo^2^)+(0.1385P)^2^+3.5659P] where P=(Fo^2^+2Fc^2^)/3'
_refine_ls_weighting_scheme calc
_refine_ls_wR_factor_gt 0.2127
_refine_ls_wR_factor_ref 0.2609
_reflns_number_gt 4758
_reflns_number_total 9260
_reflns_threshold_expression >2sigma(I)
_cod_data_source_file b616841h.txt
_cod_data_source_block e509b
_cod_depositor_comments
;
The following automatic conversions were performed:
'_symmetry_cell_setting' value 'Orthorhombic' changed to 'orthorhombic'
according to '/home/saulius/struct/CIF-dictionaries/cif_core.dic'
dictionary named 'cif_core.dic' version 2.4.1 from 2010-06-29.

Automatic conversion script
Id: cif_fix_enum 1527 2010-12-29 10:47:43Z saulius 
;
_cod_original_sg_symbol_H-M 'Pbca '
_cod_database_code 7005113

loop_
_symmetry_equiv_pos_as_xyz
'x, y, z'
'-x+1/2, -y, z+1/2'
'-x, y+1/2, -z+1/2'
'x+1/2, -y+1/2, -z'
'-x, -y, -z'
'x-1/2, y, -z-1/2'
'x, -y-1/2, z-1/2'
'-x-1/2, y-1/2, z'

loop_
_atom_site_label
_atom_site_type_symbol
_atom_site_fract_x
_atom_site_fract_y
_atom_site_fract_z
_atom_site_U_iso_or_equiv
_atom_site_adp_type
_atom_site_occupancy
_atom_site_symmetry_multiplicity
_atom_site_calc_flag
_atom_site_refinement_flags
_atom_site_disorder_assembly
_atom_site_disorder_group
C1 C 0.8093(3) 0.1389(3) 0.4913(2) 0.0408(12) Uani 1 1 d . . .
C2 C 0.7703(3) 0.1023(3) 0.4516(2) 0.0417(13) Uani 1 1 d . . .
C3 C 0.8049(3) 0.0665(3) 0.4066(2) 0.0439(13) Uani 1 1 d . . .
C4 C 0.8782(4) 0.0650(4) 0.3850(2) 0.0571(16) Uani 1 1 d . . .
H4 H 0.9183 0.0918 0.3999 0.069 Uiso 1 1 calc R . .
C5 C 0.8912(4) 0.0228(4) 0.3407(3) 0.076(2) Uani 1 1 d . . .
H5 H 0.9398 0.0221 0.3251 0.091 Uiso 1 1 calc R . .
C6 C 0.8316(6) -0.0177(5) 0.3203(3) 0.087(3) Uani 1 1 d . . .
H6 H 0.8424 -0.0462 0.2912 0.104 Uiso 1 1 calc R . .
C7 C 0.7480(4) 0.0218(3) 0.3822(2) 0.0468(14) Uani 1 1 d . . .
C8 C 0.6890(3) 0.0819(3) 0.4502(2) 0.0436(13) Uani 1 1 d . . .
C9 C 0.6246(4) 0.1016(4) 0.4803(2) 0.0528(15) Uani 1 1 d . . .
H9 H 0.6289 0.1351 0.5074 0.063 Uiso 1 1 calc R . .
C10 C 0.5550(4) 0.0696(4) 0.4682(3) 0.067(2) Uani 1 1 d . . .
H10 H 0.5113 0.0819 0.4874 0.081 Uiso 1 1 calc R . .
C11 C 0.5487(5) 0.0200(5) 0.4285(3) 0.075(2) Uani 1 1 d . . .
H11 H 0.5003 -0.0005 0.4221 0.090 Uiso 1 1 calc R . .
C12 C 0.6756(4) 0.0317(3) 0.4091(2) 0.0496(15) Uani 1 1 d . . .
C13 C 0.9789(3) 0.2323(3) 0.6682(2) 0.0398(12) Uani 1 1 d . . .
C14 C 1.0144(3) 0.2536(3) 0.71350(19) 0.0364(12) Uani 1 1 d . . .
C15 C 1.0326(3) 0.2086(3) 0.7592(2) 0.0399(12) Uani 1 1 d . . .
C16 C 1.0253(3) 0.1338(3) 0.7709(2) 0.0487(14) Uani 1 1 d . . .
H16 H 1.0046 0.1010 0.7469 0.058 Uiso 1 1 calc R . .
C17 C 1.0496(4) 0.1104(4) 0.8191(3) 0.0598(18) Uani 1 1 d . . .
H17 H 1.0459 0.0609 0.8276 0.072 Uiso 1 1 calc R . .
C18 C 1.0795(4) 0.1592(4) 0.8551(2) 0.0638(19) Uani 1 1 d . . .
H18 H 1.0954 0.1408 0.8871 0.077 Uiso 1 1 calc R . .
C19 C 1.0632(3) 0.2542(3) 0.7987(2) 0.0421(13) Uani 1 1 d . . .
C20 C 1.0399(3) 0.3287(3) 0.7272(2) 0.0367(12) Uani 1 1 d . . .
C21 C 1.0460(3) 0.3943(3) 0.6996(2) 0.0457(13) Uani 1 1 d . . .
H21 H 1.0280 0.3977 0.6656 0.055 Uiso 1 1 calc R . .
C22 C 1.0790(3) 0.4538(3) 0.7238(2) 0.0493(14) Uani 1 1 d . . .
H22 H 1.0853 0.4978 0.7058 0.059 Uiso 1 1 calc R . .
C23 C 1.1029(4) 0.4483(3) 0.7750(2) 0.0559(16) Uani 1 1 d . . .
H23 H 1.1227 0.4901 0.7909 0.067 Uiso 1 1 calc R . .
C24 C 1.0685(3) 0.3289(3) 0.7784(2) 0.0398(12) Uani 1 1 d . . .
C25 C 0.2584(4) 0.0780(4) 0.4927(3) 0.0741(16) Uani 1 1 d . . .
H25A H 0.2805 0.0299 0.4857 0.089 Uiso 1 1 calc R . .
H25B H 0.2353 0.0762 0.5270 0.089 Uiso 1 1 calc R . .
C26 C 0.3234(4) 0.1333(5) 0.4938(3) 0.090(3) Uani 1 1 d . . .
H26A H 0.3604 0.1195 0.5199 0.135 Uiso 1 1 calc R . .
H26B H 0.3030 0.1810 0.5017 0.135 Uiso 1 1 calc R . .
H26C H 0.3484 0.1346 0.4604 0.135 Uiso 1 1 calc R . .
C27 C 0.2294(4) 0.0981(4) 0.3994(3) 0.0741(16) Uani 1 1 d . . .
H27A H 0.1873 0.1056 0.3751 0.089 Uiso 1 1 calc R . .
H27B H 0.2620 0.1414 0.3982 0.089 Uiso 1 1 calc R . .
C28 C 0.2752(6) 0.0343(7) 0.3821(4) 0.135(4) Uani 1 1 d . . .
H28A H 0.2936 0.0427 0.3474 0.203 Uiso 1 1 calc R . .
H28B H 0.2433 -0.0089 0.3827 0.203 Uiso 1 1 calc R . .
H28C H 0.3184 0.0275 0.4051 0.203 Uiso 1 1 calc R . .
C29 C 0.1410(4) 0.0265(3) 0.4572(3) 0.0734(16) Uani 1 1 d . . .
H29A H 0.1691 -0.0172 0.4468 0.088 Uiso 1 1 calc R . .
H29B H 0.1260 0.0201 0.4933 0.088 Uiso 1 1 calc R . .
C30 C 0.0683(5) 0.0313(5) 0.4248(3) 0.092(2) Uani 1 1 d . . .
H30A H 0.0382 -0.0125 0.4296 0.138 Uiso 1 1 calc R . .
H30B H 0.0819 0.0362 0.3888 0.138 Uiso 1 1 calc R . .
H30C H 0.0385 0.0732 0.4355 0.138 Uiso 1 1 calc R . .
C31 C 0.1524(4) 0.1618(4) 0.4661(3) 0.0734(16) Uani 1 1 d . . .
H31A H 0.1139 0.1699 0.4393 0.088 Uiso 1 1 calc R . .
H31B H 0.1886 0.2026 0.4648 0.088 Uiso 1 1 calc R . .
C32 C 0.1125(5) 0.1619(5) 0.5188(4) 0.092(2) Uani 1 1 d . . .
H32A H 0.0868 0.2081 0.5240 0.138 Uiso 1 1 calc R . .
H32B H 0.1503 0.1548 0.5458 0.138 Uiso 1 1 calc R . .
H32C H 0.0752 0.1228 0.5201 0.138 Uiso 1 1 calc R . .
C33A C 0.8490(6) 0.2536(5) 0.8440(4) 0.061(3) Uani 0.678(6) 1 d P A 1
C35A C 0.7671(6) 0.3213(6) 0.7769(4) 0.066(3) Uani 0.678(6) 1 d P A 1
C37A C 0.8093(6) 0.1883(6) 0.7621(4) 0.071(3) Uani 0.678(6) 1 d P A 1
C39A C 0.7074(5) 0.2191(6) 0.8268(4) 0.057(2) Uani 0.678(6) 1 d P A 1
C33B C 0.8339(11) 0.1778(10) 0.8260(8) 0.053(5) Uani 0.322(6) 1 d P A 2
C35B C 0.8408(12) 0.2745(13) 0.7603(8) 0.066(3) Uani 0.322(6) 1 d P A 2
C37B C 0.7268(11) 0.1854(13) 0.7589(9) 0.066(6) Uani 0.322(6) 1 d P A 2
C39B C 0.7311(11) 0.2829(12) 0.8288(8) 0.057(2) Uani 0.322(6) 1 d P A 2
C34 C 0.8695(7) 0.1959(6) 0.8736(4) 0.113(2) Uani 1 1 d . . .
C36 C 0.8292(7) 0.3493(6) 0.7431(4) 0.113(2) Uani 1 1 d . . .
C38 C 0.7583(5) 0.1732(6) 0.7164(3) 0.098(2) Uani 1 1 d . . .
C40 C 0.6798(5) 0.2610(6) 0.8710(3) 0.098(2) Uani 1 1 d . . .
N1 N 0.7589(4) -0.0196(3) 0.3389(2) 0.0750(17) Uani 1 1 d . . .
N2 N 0.6076(4) -0.0010(3) 0.3984(2) 0.0672(16) Uani 1 1 d . . .
N3 N 1.0871(3) 0.2324(3) 0.8463(2) 0.0556(13) Uani 1 1 d . . .
N4 N 1.0993(3) 0.3866(3) 0.80317(19) 0.0515(12) Uani 1 1 d . . .
N5 N 0.1956(3) 0.0915(2) 0.4541(2) 0.0508(13) Uani 1 1 d . . .
N6 N 0.7836(3) 0.2419(3) 0.7992(2) 0.0585(14) Uani 1 1 d . . .
S1 S 0.76584(10) 0.16446(9) 0.55048(6) 0.0537(4) Uani 1 1 d . . .
S2 S 0.90816(9) 0.15802(9) 0.49027(6) 0.0507(4) Uani 1 1 d . . .
S3 S 0.95635(9) 0.14080(8) 0.65294(6) 0.0509(4) Uani 1 1 d . . .
S4 S 0.94881(10) 0.29381(9) 0.61972(6) 0.0559(4) Uani 1 1 d . . .
Zn1 Zn 0.89577(4) 0.19115(4) 0.57768(3) 0.0447(2) Uani 1 1 d . . .

loop_
_atom_site_aniso_label
_atom_site_aniso_U_11
_atom_site_aniso_U_22
_atom_site_aniso_U_33
_atom_site_aniso_U_23
_atom_site_aniso_U_13
_atom_site_aniso_U_12
C1 0.045(3) 0.042(3) 0.036(3) 0.006(2) -0.002(3) 0.005(2)
C2 0.039(3) 0.048(3) 0.038(3) 0.003(2) -0.009(3) 0.009(3)
C3 0.050(3) 0.050(3) 0.031(3) -0.001(2) -0.009(3) 0.014(3)
C4 0.044(3) 0.082(4) 0.045(4) -0.011(3) -0.007(3) 0.013(3)
C5 0.059(4) 0.103(6) 0.065(5) -0.029(4) -0.006(4) 0.021(4)
C6 0.111(7) 0.094(6) 0.056(5) -0.026(4) -0.003(5) 0.027(6)
C7 0.059(4) 0.046(3) 0.035(3) 0.003(3) -0.016(3) 0.008(3)
C8 0.050(3) 0.045(3) 0.036(3) 0.015(2) -0.008(3) 0.003(3)
C9 0.048(4) 0.066(4) 0.044(4) 0.016(3) -0.002(3) -0.002(3)
C10 0.048(4) 0.094(5) 0.061(5) 0.031(4) -0.005(3) -0.013(4)
C11 0.063(5) 0.100(6) 0.062(5) 0.037(4) -0.023(4) -0.036(4)
C12 0.051(4) 0.058(3) 0.040(3) 0.015(3) -0.018(3) -0.004(3)
C13 0.031(3) 0.052(3) 0.036(3) -0.003(2) -0.003(2) 0.007(2)
C14 0.028(2) 0.046(3) 0.036(3) 0.001(2) -0.006(2) 0.003(2)
C15 0.028(3) 0.058(3) 0.033(3) 0.003(2) -0.006(2) 0.001(2)
C16 0.041(3) 0.055(3) 0.050(4) 0.005(3) -0.006(3) 0.001(3)
C17 0.054(4) 0.061(4) 0.064(4) 0.023(3) -0.018(3) -0.015(3)
C18 0.068(4) 0.079(5) 0.045(4) 0.020(3) -0.019(3) -0.006(4)
C19 0.031(3) 0.060(3) 0.036(3) 0.007(3) -0.005(2) 0.002(3)
C20 0.028(3) 0.048(3) 0.034(3) -0.002(2) 0.000(2) 0.003(2)
C21 0.046(3) 0.055(3) 0.037(3) 0.000(3) -0.001(3) 0.009(3)
C22 0.055(4) 0.045(3) 0.048(4) -0.003(3) 0.000(3) 0.002(3)
C23 0.065(4) 0.048(3) 0.055(4) -0.010(3) -0.008(3) -0.004(3)
C24 0.034(3) 0.052(3) 0.034(3) -0.006(2) -0.001(2) 0.003(2)
C25 0.062(3) 0.103(4) 0.057(3) 0.039(3) -0.020(3) -0.018(3)
C26 0.058(4) 0.125(7) 0.086(6) 0.043(5) -0.042(4) -0.020(5)
C27 0.062(3) 0.103(4) 0.057(3) 0.039(3) -0.020(3) -0.018(3)
C28 0.122(9) 0.211(12) 0.073(6) -0.005(7) 0.044(6) -0.036(9)
C29 0.059(3) 0.054(3) 0.108(5) 0.010(3) -0.029(3) -0.005(2)
C30 0.068(4) 0.094(4) 0.114(5) -0.039(4) -0.024(4) 0.003(3)
C31 0.059(3) 0.054(3) 0.108(5) 0.010(3) -0.029(3) -0.005(2)
C32 0.068(4) 0.094(4) 0.114(5) -0.039(4) -0.024(4) 0.003(3)
C33A 0.055(6) 0.058(6) 0.068(7) -0.015(5) 0.007(5) -0.001(5)
C35A 0.054(5) 0.081(6) 0.064(6) 0.015(5) 0.017(5) 0.015(5)
C37A 0.063(7) 0.088(7) 0.060(7) -0.026(6) -0.006(5) 0.019(6)
C39A 0.037(5) 0.073(5) 0.061(5) -0.008(5) 0.000(4) 0.003(4)
C33B 0.044(11) 0.064(12) 0.051(12) 0.010(9) -0.012(9) 0.018(9)
C35B 0.054(5) 0.081(6) 0.064(6) 0.015(5) 0.017(5) 0.015(5)
C37B 0.031(10) 0.103(17) 0.063(14) -0.022(12) 0.007(10) 0.008(10)
C39B 0.037(5) 0.073(5) 0.061(5) -0.008(5) 0.000(4) 0.003(4)
C34 0.120(6) 0.129(6) 0.091(5) -0.006(4) 0.006(5) 0.039(5)
C36 0.120(6) 0.129(6) 0.091(5) -0.006(4) 0.006(5) 0.039(5)
C38 0.066(4) 0.174(6) 0.053(3) -0.025(4) 0.001(3) -0.018(4)
C40 0.066(4) 0.174(6) 0.053(3) -0.025(4) 0.001(3) -0.018(4)
N1 0.107(5) 0.068(4) 0.050(3) -0.014(3) -0.013(4) 0.006(4)
N2 0.076(4) 0.076(4) 0.049(3) 0.024(3) -0.023(3) -0.030(3)
N3 0.050(3) 0.073(4) 0.043(3) 0.010(3) -0.014(3) -0.008(3)
N4 0.058(3) 0.057(3) 0.039(3) -0.007(2) -0.011(2) -0.003(3)
N5 0.041(3) 0.053(3) 0.058(3) 0.019(2) -0.016(2) -0.003(2)
N6 0.039(3) 0.081(4) 0.055(3) 0.009(3) 0.003(3) 0.009(3)
S1 0.0591(10) 0.0586(9) 0.0433(9) -0.0055(7) 0.0032(8) 0.0053(8)
S2 0.0457(9) 0.0667(9) 0.0397(9) -0.0070(7) -0.0063(7) -0.0025(7)
S3 0.0520(9) 0.0535(8) 0.0471(9) -0.0069(7) -0.0094(7) -0.0022(7)
S4 0.0682(11) 0.0593(9) 0.0401(9) 0.0003(7) -0.0205(8) 0.0069(8)
Zn1 0.0435(4) 0.0544(4) 0.0363(4) -0.0048(3) -0.0079(3) 0.0019(3)

loop_
_atom_type_symbol
_atom_type_description
_atom_type_scat_dispersion_real
_atom_type_scat_dispersion_imag
_atom_type_scat_source
C C 0.0033 0.0016 'International Tables Vol C Tables 4.2.6.8 and 6.1.1.4'
H H 0.0000 0.0000 'International Tables Vol C Tables 4.2.6.8 and 6.1.1.4'
N N 0.0061 0.0033 'International Tables Vol C Tables 4.2.6.8 and 6.1.1.4'
S S 0.1246 0.1234 'International Tables Vol C Tables 4.2.6.8 and 6.1.1.4'
Zn Zn 0.2839 1.4301 'International Tables Vol C Tables 4.2.6.8 and 6.1.1.4'

loop_
_geom_angle_atom_site_label_1
_geom_angle_atom_site_label_2
_geom_angle_atom_site_label_3
_geom_angle
_geom_angle_site_symmetry_1
_geom_angle_site_symmetry_3
_geom_angle_publ_flag
C2 C1 S2 124.0(4) . . ?
C2 C1 S1 123.6(4) . . ?
S2 C1 S1 112.2(3) . . ?
C1 C2 C8 127.4(5) . . ?
C1 C2 C3 126.7(5) . . ?
C8 C2 C3 105.3(5) . . ?
C4 C3 C7 116.5(5) . . ?
C4 C3 C2 134.7(6) . . ?
C7 C3 C2 108.8(5) . . ?
C3 C4 C5 119.2(6) . . ?
C3 C4 H4 120.4 . . ?
C5 C4 H4 120.4 . . ?
C6 C5 C4 119.2(7) . . ?
C6 C5 H5 120.4 . . ?
C4 C5 H5 120.4 . . ?
N1 C6 C5 125.4(7) . . ?
N1 C6 H6 117.3 . . ?
C5 C6 H6 117.3 . . ?
N1 C7 C3 125.6(6) . . ?
N1 C7 C12 125.7(6) . . ?
C3 C7 C12 108.6(5) . . ?
C9 C8 C12 116.5(6) . . ?
C9 C8 C2 133.6(6) . . ?
C12 C8 C2 109.9(5) . . ?
C10 C9 C8 117.6(6) . . ?
C10 C9 H9 121.2 . . ?
C8 C9 H9 121.2 . . ?
C11 C10 C9 121.3(7) . . ?
C11 C10 H10 119.4 . . ?
C9 C10 H10 119.4 . . ?
N2 C11 C10 124.1(7) . . ?
N2 C11 H11 117.9 . . ?
C10 C11 H11 117.9 . . ?
N2 C12 C8 125.4(6) . . ?
N2 C12 C7 127.3(6) . . ?
C8 C12 C7 107.2(5) . . ?
C14 C13 S4 123.7(4) . . ?
C14 C13 S3 123.9(4) . . ?
S4 C13 S3 112.4(3) . . ?
C13 C14 C15 128.1(5) . . ?
C13 C14 C20 126.6(5) . . ?
C15 C14 C20 105.2(4) . . ?
C16 C15 C19 116.7(5) . . ?
C16 C15 C14 134.2(5) . . ?
C19 C15 C14 109.1(5) . . ?
C17 C16 C15 117.9(6) . . ?
C17 C16 H16 121.0 . . ?
C15 C16 H16 121.0 . . ?
C16 C17 C18 121.2(6) . . ?
C16 C17 H17 119.4 . . ?
C18 C17 H17 119.4 . . ?
N3 C18 C17 123.7(6) . . ?
N3 C18 H18 118.2 . . ?
C17 C18 H18 118.2 . . ?
N3 C19 C15 126.3(5) . . ?
N3 C19 C24 125.5(5) . . ?
C15 C19 C24 108.2(5) . . ?
C21 C20 C24 116.6(5) . . ?
C21 C20 C14 133.9(5) . . ?
C24 C20 C14 109.3(5) . . ?
C22 C21 C20 118.5(5) . . ?
C22 C21 H21 120.8 . . ?
C20 C21 H21 120.8 . . ?
C21 C22 C23 119.8(6) . . ?
C21 C22 H22 120.1 . . ?
C23 C22 H22 120.1 . . ?
N4 C23 C22 124.3(6) . . ?
N4 C23 H23 117.9 . . ?
C22 C23 H23 117.9 . . ?
N4 C24 C20 126.0(5) . . ?
N4 C24 C19 125.8(5) . . ?
C20 C24 C19 108.2(5) . . ?
N5 C25 C26 116.4(5) . . ?
N5 C25 H25A 108.2 . . ?
C26 C25 H25A 108.2 . . ?
N5 C25 H25B 108.2 . . ?
C26 C25 H25B 108.2 . . ?
H25A C25 H25B 107.3 . . ?
C25 C26 H26A 109.5 . . ?
C25 C26 H26B 109.5 . . ?
H26A C26 H26B 109.5 . . ?
C25 C26 H26C 109.5 . . ?
H26A C26 H26C 109.5 . . ?
H26B C26 H26C 109.5 . . ?
C28 C27 N5 114.8(6) . . ?
C28 C27 H27A 108.6 . . ?
N5 C27 H27A 108.6 . . ?
C28 C27 H27B 108.6 . . ?
N5 C27 H27B 108.6 . . ?
H27A C27 H27B 107.5 . . ?
C27 C28 H28A 109.5 . . ?
C27 C28 H28B 109.5 . . ?
H28A C28 H28B 109.5 . . ?
C27 C28 H28C 109.5 . . ?
H28A C28 H28C 109.5 . . ?
H28B C28 H28C 109.5 . . ?
C30 C29 N5 116.4(6) . . ?
C30 C29 H29A 108.2 . . ?
N5 C29 H29A 108.2 . . ?
C30 C29 H29B 108.2 . . ?
N5 C29 H29B 108.2 . . ?
H29A C29 H29B 107.3 . . ?
C29 C30 H30A 109.5 . . ?
C29 C30 H30B 109.5 . . ?
H30A C30 H30B 109.5 . . ?
C29 C30 H30C 109.5 . . ?
H30A C30 H30C 109.5 . . ?
H30B C30 H30C 109.5 . . ?
N5 C31 C32 113.9(6) . . ?
N5 C31 H31A 108.8 . . ?
C32 C31 H31A 108.8 . . ?
N5 C31 H31B 108.8 . . ?
C32 C31 H31B 108.8 . . ?
H31A C31 H31B 107.7 . . ?
C31 C32 H32A 109.5 . . ?
C31 C32 H32B 109.5 . . ?
H32A C32 H32B 109.5 . . ?
C31 C32 H32C 109.5 . . ?
H32A C32 H32C 109.5 . . ?
H32B C32 H32C 109.5 . . ?
C34 C33A N6 118.8(8) . . ?
C36 C35A N6 113.5(8) . . ?
N6 C37A C38 117.7(8) . . ?
C40 C39A N6 119.8(8) . . ?
C34 C33B N6 116.0(14) . . ?
C36 C35B N6 118.5(14) . . ?
C38 C37B N6 112.3(14) . . ?
N6 C39B C40 130.8(17) . . ?
C33A C34 C33B 64.9(10) . . ?
C35B C36 C35A 66.0(10) . . ?
C37B C38 C37A 62.2(11) . . ?
C39A C40 C39B 50.2(9) . . ?
C6 N1 C7 114.1(6) . . ?
C11 N2 C12 115.0(6) . . ?
C19 N3 C18 114.3(5) . . ?
C23 N4 C24 114.8(5) . . ?
C25 N5 C29 106.8(5) . . ?
C25 N5 C31 111.2(6) . . ?
C29 N5 C31 110.0(5) . . ?
C25 N5 C27 110.3(5) . . ?
C29 N5 C27 110.5(6) . . ?
C31 N5 C27 108.0(5) . . ?
C39B N6 C37A 157.6(10) . . ?
C39B N6 C35B 124.7(13) . . ?
C37A N6 C35B 68.2(10) . . ?
C39B N6 C39A 49.0(9) . . ?
C37A N6 C39A 112.6(7) . . ?
C35B N6 C39A 162.3(9) . . ?
C39B N6 C35A 66.0(10) . . ?
C37A N6 C35A 115.8(7) . . ?
C35B N6 C35A 61.5(9) . . ?
C39A N6 C35A 104.9(6) . . ?
C39B N6 C33B 120.3(12) . . ?
C37A N6 C33B 68.0(9) . . ?
C35B N6 C33B 102.3(11) . . ?
C39A N6 C33B 94.0(9) . . ?
C35A N6 C33B 156.3(9) . . ?
C39B N6 C33A 89.8(9) . . ?
C37A N6 C33A 110.2(6) . . ?
C35B N6 C33A 87.9(10) . . ?
C39A N6 C33A 107.5(6) . . ?
C35A N6 C33A 105.3(6) . . ?
C33B N6 C33A 54.3(8) . . ?
C39B N6 C37B 105.6(11) . . ?
C37A N6 C37B 51.9(8) . . ?
C35B N6 C37B 101.6(12) . . ?
C39A N6 C37B 68.9(8) . . ?
C35A N6 C37B 102.7(9) . . ?
C33B N6 C37B 97.5(11) . . ?
C33A N6 C37B 151.7(9) . . ?
C1 S1 Zn1 84.6(2) . . ?
C1 S2 Zn1 87.00(19) . . ?
C13 S3 Zn1 85.07(18) . . ?
C13 S4 Zn1 86.25(19) . . ?
S2 Zn1 S4 127.81(7) . . ?
S2 Zn1 S3 129.88(6) . . ?
S4 Zn1 S3 76.14(5) . . ?
S2 Zn1 S1 75.73(6) . . ?
S4 Zn1 S1 131.37(6) . . ?
S3 Zn1 S1 124.71(6) . . ?

loop_
_geom_bond_atom_site_label_1
_geom_bond_atom_site_label_2
_geom_bond_distance
_geom_bond_site_symmetry_2
_geom_bond_publ_flag
C1 C2 1.393(7) . ?
C1 S2 1.743(6) . ?
C1 S1 1.761(6) . ?
C2 C8 1.454(8) . ?
C2 C3 1.456(8) . ?
C3 C4 1.383(8) . ?
C3 C7 1.422(8) . ?
C4 C5 1.391(9) . ?
C4 H4 0.9300 . ?
C5 C6 1.370(11) . ?
C5 H5 0.9300 . ?
C6 N1 1.345(10) . ?
C6 H6 0.9300 . ?
C7 N1 1.357(8) . ?
C7 C12 1.440(9) . ?
C8 C9 1.403(8) . ?
C8 C12 1.417(8) . ?
C9 C10 1.371(9) . ?
C9 H9 0.9300 . ?
C10 C11 1.368(10) . ?
C10 H10 0.9300 . ?
C11 N2 1.334(10) . ?
C11 H11 0.9300 . ?
C12 N2 1.346(8) . ?
C13 C14 1.372(7) . ?
C13 S4 1.754(5) . ?
C13 S3 1.754(6) . ?
C14 C15 1.466(7) . ?
C14 C20 1.479(7) . ?
C15 C16 1.399(8) . ?
C15 C19 1.417(8) . ?
C16 C17 1.375(8) . ?
C16 H16 0.9300 . ?
C17 C18 1.383(9) . ?
C17 H17 0.9300 . ?
C18 N3 1.358(9) . ?
C18 H18 0.9300 . ?
C19 N3 1.350(7) . ?
C19 C24 1.459(8) . ?
C20 C21 1.393(7) . ?
C20 C24 1.405(7) . ?
C21 C22 1.375(8) . ?
C21 H21 0.9300 . ?
C22 C23 1.383(8) . ?
C22 H22 0.9300 . ?
C23 N4 1.336(8) . ?
C23 H23 0.9300 . ?
C24 N4 1.340(7) . ?
C25 N5 1.490(7) . ?
C25 C26 1.510(9) . ?
C25 H25A 0.9700 . ?
C25 H25B 0.9700 . ?
C26 H26A 0.9600 . ?
C26 H26B 0.9600 . ?
C26 H26C 0.9600 . ?
C27 C28 1.475(13) . ?
C27 N5 1.525(9) . ?
C27 H27A 0.9700 . ?
C27 H27B 0.9700 . ?
C28 H28A 0.9600 . ?
C28 H28B 0.9600 . ?
C28 H28C 0.9600 . ?
C29 C30 1.510(10) . ?
C29 N5 1.515(8) . ?
C29 H29A 0.9700 . ?
C29 H29B 0.9700 . ?
C30 H30A 0.9600 . ?
C30 H30B 0.9600 . ?
C30 H30C 0.9600 . ?
C31 N5 1.515(8) . ?
C31 C32 1.522(11) . ?
C31 H31A 0.9700 . ?
C31 H31B 0.9700 . ?
C32 H32A 0.9600 . ?
C32 H32B 0.9600 . ?
C32 H32C 0.9600 . ?
C33A C34 1.343(13) . ?
C33A N6 1.628(11) . ?
C35A C36 1.472(14) . ?
C35A N6 1.581(11) . ?
C37A N6 1.436(11) . ?
C37A C38 1.493(12) . ?
C39A C40 1.449(12) . ?
C39A N6 1.552(10) . ?
C33B C34 1.41(2) . ?
C33B N6 1.609(18) . ?
C35B C36 1.44(2) . ?
C35B N6 1.53(2) . ?
C37B C38 1.24(2) . ?
C37B N6 1.76(2) . ?
C39B N6 1.40(2) . ?
C39B C40 1.46(2) . ?
S1 Zn1 2.4014(18) . ?
S2 Zn1 2.3364(17) . ?
S3 Zn1 2.3830(17) . ?
S4 Zn1 2.3451(17) . ?
